data_4031073
loop_
_publ_author_name
'Bremer, Matthias'
'Untenecker, Harald'
'Gunchenko, Pavel A.'
'Fokin, Andrey A.'
'Schreiner, Peter R.'

_publ_section_title
;
 Inverted Carbon Geometries: Challenges to Experiment and Theory.
;
_journal_issue 12
_journal_name_full 'The Journal of organic chemistry'
_journal_page_first 6520
_journal_page_last 6524
_journal_paper_doi 10.1021/acs.joc.5b00845
_journal_volume 80
_journal_year 2015
_chemical_formula_moiety 'C11 H13 N'
_chemical_formula_sum 'C11 H13 N'
_chemical_formula_weight 159.22
_chemical_name_common 'Cyanoadamantan form A1'
_space_group_crystal_system monoclinic
_space_group_IT_number 14
_space_group_name_Hall '-P 2ybc'
_space_group_name_H-M_alt 'P 1 21/c 1'
_symmetry_cell_setting monoclinic
_symmetry_Int_Tables_number 14
_symmetry_space_group_name_Hall '-P 2ybc'
_symmetry_space_group_name_H-M 'P 1 21/c 1'
_atom_sites_solution_hydrogens geom
_atom_sites_solution_primary dual
_atom_sites_solution_secondary difmap
_audit_creation_date 2014-06-12
_audit_creation_method
;
Olex2 1.2
(compiled 2013.12.10 svn.r2850 for OlexSys, GUI svn.r4736)
CrysAlisPro, Agilent Technologies,
Version 1.171.36.21 (release 14-08-2012 CrysAlis171 .NET)
(compiled Sep 14 2012,17:21:16)
IgorPro V.6.21 Olex2 script version 03.07.2013
;
_audit_update_record
;
olex2 merged with 200K_SuperNova cif template
2014-06-12: merged using IgorPro Olex2 script by Clemens Kuehn, SO-ABC-8
;
_cell_angle_alpha 90.000(6)
_cell_angle_beta 97.090(6)
_cell_angle_gamma 90.000(6)
_cell_formula_units_Z 4
_cell_length_a 6.3432(4)
_cell_length_b 11.6806(9)
_cell_length_c 11.8916(9)
_cell_measurement_reflns_used 3113
_cell_measurement_temperature 200
_cell_measurement_theta_max 73.9822
_cell_measurement_theta_min 3.7424
_cell_volume 874.34(11)
_computing_cell_refinement
;
CrysAlisPro, Agilent Technologies,
Version 1.171.36.21 (release 14-08-2012 CrysAlis171 .NET)
(compiled Sep 14 2012,17:21:16)
;
_computing_data_collection
;
CrysAlisPro, Agilent Technologies,
Version 1.171.36.21 (release 14-08-2012 CrysAlis171 .NET)
(compiled Sep 14 2012,17:21:16)
;
_computing_data_reduction
;
CrysAlisPro, Agilent Technologies,
Version 1.171.36.21 (releay

yse 14-08-2012 CrysAlis171 .NET)
(compiled Sep 14 2012,17:21:16)
;
_computing_molecular_graphics 'Olex2 (Dolomanov et al., 2009)'
_computing_publication_material 'Olex2 (Dolomanov et al., 2009)'
_computing_structure_refinement 'ShelXL (Sheldrick, 2008)'
_computing_structure_solution 'ShelXD (Sheldrick, 2008)'
_diffrn_ambient_temperature 200
_diffrn_detector CCD
_diffrn_detector_area_resol_mean 10.3876
_diffrn_detector_type 'Atlas CCD'
_diffrn_measured_fraction_theta_full 1.0000
_diffrn_measured_fraction_theta_max 1.0000
_diffrn_measurement_device 'Agilent Technologies SuperNova kappa four circle diffractometer'
_diffrn_measurement_method '\w scans'
_diffrn_orient_matrix_UB_11 -0.0552395000
_diffrn_orient_matrix_UB_12 0.0049399000
_diffrn_orient_matrix_UB_13 -0.1297514000
_diffrn_orient_matrix_UB_21 -0.0523176000
_diffrn_orient_matrix_UB_22 0.1283255000
_diffrn_orient_matrix_UB_23 0.0078238000
_diffrn_orient_matrix_UB_31 0.2326145000
_diffrn_orient_matrix_UB_32 0.0300544000
_diffrn_orient_matrix_UB_33 -0.0120999000
_diffrn_radiation_collimation 'focussing mirrors'
_diffrn_radiation_monochromator mirror
_diffrn_radiation_probe x-ray
_diffrn_radiation_type 'Cu K\a'
_diffrn_radiation_wavelength 1.5418
_diffrn_reflns_av_R_equivalents 0.0291
_diffrn_reflns_av_unetI/netI 0.0192
_diffrn_reflns_limit_h_max 7
_diffrn_reflns_limit_h_min -6
_diffrn_reflns_limit_k_max 14
_diffrn_reflns_limit_k_min -14
_diffrn_reflns_limit_l_max 13
_diffrn_reflns_limit_l_min -14
_diffrn_reflns_number 9507
_diffrn_reflns_theta_full 74.00
_diffrn_reflns_theta_max 74.00
_diffrn_reflns_theta_min 5.33
_diffrn_source 'microfocus source'
_diffrn_source_current 0.8
_diffrn_source_target Cu
_diffrn_source_type 'Agilent NOVA microfocus source'
_diffrn_source_voltage 50
_exptl_absorpt_coefficient_mu 0.535
_exptl_absorpt_correction_T_max 0.996
_exptl_absorpt_correction_T_min 0.990
_exptl_absorpt_correction_type analytical
_exptl_absorpt_process_details
;
CrysAlisPro, Agilent Technologies,
Version 1.171.36.21 (release 14-08-2012 CrysAlis171 .NET)
(compiled Sep 14 2012,17:21:16)
Analytical numeric absorption correction using a multifaceted crystal
            model based on expressions derived by R.C. Clark & J.S. Reid.
(Clark, R. C. & Reid, J. S. (1995). Acta Cryst. A51, 887-897)
;
_exptl_crystal_colour
;
;
_exptl_crystal_density_diffrn 1.210
_exptl_crystal_density_method 'not measured'
_exptl_crystal_description
;
;
_exptl_crystal_F_000 344
_exptl_crystal_id exp_1920
_exptl_crystal_size_max 0.1143
_exptl_crystal_size_mid 0.0437
_exptl_crystal_size_min 0.0332
_refine_diff_density_max 0.185
_refine_diff_density_min -0.154
_refine_diff_density_rms 0.028
_refine_ls_extinction_coef 0.0031(6)
_refine_ls_extinction_expression Fc^*^=kFc[1+0.001xFc^2^\l^3^/sin(2\q)]^-1/4^
_refine_ls_extinction_method SHELXL
_refine_ls_goodness_of_fit_ref 1.061
_refine_ls_hydrogen_treatment ref
_refine_ls_matrix_type full
_refine_ls_number_parameters 162
_refine_ls_number_reflns 1754
_refine_ls_number_restraints 0
_refine_ls_restrained_S_all 1.061
_refine_ls_R_factor_all 0.0483
_refine_ls_R_factor_gt 0.0400
_refine_ls_shift/su_max 0.000
_refine_ls_shift/su_mean 0.000
_refine_ls_structure_factor_coef Fsqd
_refine_ls_weighting_details 'calc w=1/[\s^2^(Fo^2^)+(0.0478P)^2^+0.1499P] where P=(Fo^2^+2Fc^2^)/3'
_refine_ls_weighting_scheme calc
_refine_ls_wR_factor_gt 0.1035
_refine_ls_wR_factor_ref 0.1096
_reflns_number_gt 1453
_reflns_number_total 1754
_reflns_threshold_expression >2sigma(I)
_cod_data_source_file jo5b00845_si_002.cif
_cod_data_source_block exp_1920
_cod_depositor_comments 'Adding full bibliography for 4031073.cif.'
_cod_original_cell_volume 874.33(11)
_cod_database_code 4031073
_chemical_oxdiff_formula C11H13N1
_reflns_odcompleteness_completeness 100.00
_reflns_odcompleteness_iscentric 1
_reflns_odcompleteness_theta 66.97

loop_
_space_group_symop_id
_space_group_symop_operation_xyz
1 'x, y, z'
2 '-x, y+1/2, -z+1/2'
3 '-x, -y, -z'
4 'x, -y-1/2, z-1/2'

loop_
_atom_site_label
_atom_site_type_symbol
_atom_site_fract_x
_atom_site_fract_y
_atom_site_fract_z
_atom_site_U_iso_or_equiv
_atom_site_adp_type
_atom_site_occupancy
_atom_site_symmetry_multiplicity
_atom_site_calc_flag
C8 C 0.7071(2) 0.86797(12) 0.08293(12) 0.0435(3) Uani 1 1 d
H8A H 0.653(2) 0.8660(14) 0.1572(14) 0.053(4) Uiso 1 1 d
H8B H 0.717(2) 0.9515(16) 0.0572(14) 0.056(4) Uiso 1 1 d
C9 C 0.9092(2) 0.68105(12) 0.12138(12) 0.0436(3) Uani 1 1 d
H9A H 1.050(3) 0.6445(14) 0.1171(13) 0.051(4) Uiso 1 1 d
H9B H 0.883(3) 0.6778(14) 0.2016(14) 0.053(4) Uiso 1 1 d
C10 C 0.5443(2) 0.81805(14) -0.12822(12) 0.0488(4) Uani 1 1 d
H10A H 0.557(3) 0.8973(15) -0.1507(14) 0.057(5) Uiso 1 1 d
H10B H 0.430(3) 0.7727(15) -0.1758(14) 0.057(4) Uiso 1 1 d
C2 C 0.9519(2) 0.81394(12) -0.04251(11) 0.0418(3) Uani 1 1 d
H2A H 0.959(2) 0.8963(14) -0.0655(13) 0.050(4) Uiso 1 1 d
H2B H 1.078(2) 0.7713(13) -0.0613(13) 0.047(4) Uiso 1 1 d
C5 C 0.7313(2) 0.61477(13) 0.04758(13) 0.0502(4) Uani 1 1 d
H5 H 0.734(3) 0.5310(18) 0.0773(15) 0.069(5) Uiso 1 1 d
C1 C 0.92652(19) 0.80900(11) 0.08532(10) 0.0389(3) Uani 1 1 d
C4 C 0.7620(2) 0.62526(13) -0.07813(13) 0.0488(4) Uani 1 1 d
H4A H 0.898(3) 0.5981(14) -0.0951(14) 0.053(4) Uiso 1 1 d
H4B H 0.651(3) 0.5840(14) -0.1275(14) 0.055(4) Uiso 1 1 d
C6 C 0.5201(2) 0.67953(13) 0.04608(12) 0.0488(4) Uani 1 1 d
H6A H 0.403(3) 0.6386(15) -0.0030(14) 0.058(4) Uiso 1 1 d
H6B H 0.476(3) 0.6881(15) 0.1238(15) 0.062(5) Uiso 1 1 d
C7 C 0.5813(2) 0.79151(12) -0.00456(11) 0.0441(3) Uani 1 1 d
C11 C 1.0969(2) 0.86640(12) 0.16027(11) 0.0449(3) Uani 1 1 d
N1 N 1.2286(2) 0.91173(12) 0.21874(12) 0.0584(4) Uani 1 1 d
C3 C 0.7455(2) 0.75460(12) -0.08793(10) 0.0417(3) Uani 1 1 d

loop_
_atom_site_aniso_label
_atom_site_aniso_U_11
_atom_site_aniso_U_22
_atom_site_aniso_U_33
_atom_site_aniso_U_23
_atom_site_aniso_U_13
_atom_site_aniso_U_12
C8 0.0407(7) 0.0463(7) 0.0435(7) -0.0076(6) 0.0043(5) 0.0026(5)
C9 0.0459(7) 0.0440(7) 0.0408(7) 0.0052(5) 0.0044(6) 0.0007(5)
C10 0.0453(7) 0.0554(9) 0.0446(7) 0.0010(6) 0.0019(6) -0.0020(6)
C2 0.0390(7) 0.0463(7) 0.0405(7) 0.0046(5) 0.0071(5) -0.0019(5)
C5 0.0548(8) 0.0445(7) 0.0511(8) -0.0007(6) 0.0061(6) -0.0065(6)
C1 0.0371(6) 0.0414(7) 0.0374(6) -0.0011(5) 0.0021(5) -0.0012(5)
C4 0.0509(8) 0.0479(8) 0.0476(8) -0.0052(6) 0.0056(6) -0.0025(6)
C6 0.0442(7) 0.0591(9) 0.0439(7) -0.0026(6) 0.0093(6) -0.0127(6)
C7 0.0387(7) 0.0508(7) 0.0423(7) -0.0029(6) 0.0031(5) -0.0031(5)
C11 0.0428(7) 0.0445(7) 0.0460(7) -0.0003(6) 0.0006(6) 0.0012(5)
N1 0.0519(7) 0.0582(8) 0.0611(8) -0.0062(6) -0.0084(6) -0.0033(6)
C3 0.0426(7) 0.0485(7) 0.0345(6) -0.0007(5) 0.0064(5) -0.0045(5)

loop_
_atom_type_symbol
_atom_type_description
_atom_type_scat_dispersion_real
_atom_type_scat_dispersion_imag
_atom_type_scat_source
C C 0.0181 0.0091 'International Tables Vol C Tables 4.2.6.8 and 6.1.1.4'
H H 0.0000 0.0000 'International Tables Vol C Tables 4.2.6.8 and 6.1.1.4'
N N 0.0311 0.0180 'International Tables Vol C Tables 4.2.6.8 and 6.1.1.4'

loop_
_exptl_crystal_face_index_h
_exptl_crystal_face_index_k
_exptl_crystal_face_index_l
_exptl_crystal_face_perp_dist
_exptl_oxdiff_crystal_face_indexfrac_h
_exptl_oxdiff_crystal_face_indexfrac_k
_exptl_oxdiff_crystal_face_indexfrac_l
_exptl_oxdiff_crystal_face_x
_exptl_oxdiff_crystal_face_y
_exptl_oxdiff_crystal_face_z
0 0 1 0.0219 -0.0002 0.0015 1.0011 -0.1299 0.0080 -0.0121
0 0 -1 0.0219 0.0002 -0.0015 -1.0011 0.1299 -0.0080 0.0121
-1 0 0 0.0230 -1.0008 -0.0012 -0.0012 0.0554 0.0522 -0.2328
1 0 0 0.0850 1.0008 0.0012 0.0012 -0.0554 -0.0522 0.2328
0 1 0 0.0296 -0.0001 1.0012 -0.0006 0.0050 0.1285 0.0301
0 -1 0 0.0036 0.0001 -1.0012 0.0006 -0.0050 -0.1285 -0.0301

loop_
_geom_angle_atom_site_label_1
_geom_angle_atom_site_label_2
_geom_angle_atom_site_label_3
_geom_angle
H8A C8 H8B 109.2(13)
C1 C8 H8A 112.7(9)
C1 C8 H8B 109.9(9)
C7 C8 H8A 112.7(9)
C7 C8 H8B 113.6(9)
C7 C8 C1 98.38(10)
H9A C9 H9B 106.8(13)
C5 C9 H9A 110.6(9)
C5 C9 H9B 109.4(9)
C5 C9 C1 113.19(11)
C1 C9 H9A 107.6(9)
C1 C9 H9B 109.1(10)
H10A C10 H10B 115.0(14)
C7 C10 H10A 117.5(10)
C7 C10 H10B 117.2(9)
C7 C10 C3 63.85(9)
C3 C10 H10A 117.6(10)
C3 C10 H10B 116.3(10)
H2A C2 H2B 110.9(12)
C1 C2 H2A 108.5(9)
C1 C2 H2B 112.8(9)
C3 C2 H2A 113.9(9)
C3 C2 H2B 112.0(9)
C3 C2 C1 98.17(9)
C9 C5 H5 107.4(10)
C4 C5 C9 109.91(12)
C4 C5 H5 114.0(10)
C4 C5 C6 99.46(12)
C6 C5 C9 109.50(12)
C6 C5 H5 116.3(9)
C8 C1 C9 109.67(11)
C2 C1 C8 99.64(10)
C2 C1 C9 108.93(10)
C11 C1 C8 113.49(11)
C11 C1 C9 109.89(11)
C11 C1 C2 114.75(11)
C5 C4 H4A 113.7(10)
C5 C4 H4B 111.9(10)
H4A C4 H4B 107.9(14)
C3 C4 C5 97.95(11)
C3 C4 H4A 111.5(10)
C3 C4 H4B 113.8(10)
C5 C6 H6A 110.6(10)
C5 C6 H6B 112.4(10)
H6A C6 H6B 108.1(13)
C7 C6 C5 99.45(11)
C7 C6 H6A 112.8(10)
C7 C6 H6B 113.3(10)
C8 C7 C3 104.96(10)
C10 C7 C8 123.88(13)
C10 C7 C6 123.75(12)
C10 C7 C3 58.36(9)
C6 C7 C8 112.02(12)
C6 C7 C3 103.60(11)
N1 C11 C1 179.50(15)
C10 C3 C2 123.29(12)
C10 C3 C4 124.28(12)
C10 C3 C7 57.79(9)
C2 C3 C7 104.92(10)
C4 C3 C2 112.23(12)
C4 C3 C7 105.50(11)

loop_
_geom_bond_atom_site_label_1
_geom_bond_atom_site_label_2
_geom_bond_distance
C8 H8A 0.988(16)
C8 H8B 1.026(18)
C8 C1 1.5498(17)
C8 C7 1.5206(18)
C9 H9A 0.996(16)
C9 H9B 0.988(17)
C9 C5 1.549(2)
C9 C1 1.5624(18)
C10 H10A 0.969(18)
C10 H10B 1.014(18)
C10 C7 1.4927(19)
C10 C3 1.502(2)
C2 H2A 1.002(17)
C2 H2B 0.993(15)
C2 C1 1.5493(17)
C2 C3 1.5208(18)
C5 H5 1.04(2)
C5 C4 1.536(2)
C5 C6 1.537(2)
C1 C11 1.4747(17)
C4 H4A 0.964(16)
C4 H4B 0.986(17)
C4 C3 1.518(2)
C6 H6A 1.006(17)
C6 H6B 1.004(17)
C6 C7 1.511(2)
C7 C3 1.5835(18)
C11 N1 1.1482(18)

loop_
_geom_torsion_atom_site_label_1
_geom_torsion_atom_site_label_2
_geom_torsion_atom_site_label_3
_geom_torsion_atom_site_label_4
_geom_torsion
C8 C1 C11 N1 -8(20)
C8 C7 C3 C10 -120.88(13)
C8 C7 C3 C2 -0.65(14)
C8 C7 C3 C4 118.05(12)
C9 C5 C4 C3 -60.20(14)
C9 C5 C6 C7 59.85(14)
C9 C1 C11 N1 -131(20)
C10 C7 C3 C2 120.22(13)
C10 C7 C3 C4 -121.07(13)
C2 C1 C11 N1 106(20)
C5 C9 C1 C8 53.85(15)
C5 C9 C1 C2 -54.24(15)
C5 C9 C1 C11 179.26(11)
C5 C4 C3 C10 -94.71(14)
C5 C4 C3 C2 80.29(13)
C5 C4 C3 C7 -33.42(13)
C5 C6 C7 C8 -79.70(13)
C5 C6 C7 C10 93.73(15)
C5 C6 C7 C3 32.90(12)
C1 C8 C7 C10 -94.24(15)
C1 C8 C7 C6 79.18(13)
C1 C8 C7 C3 -32.58(13)
C1 C9 C5 C4 54.72(16)
C1 C9 C5 C6 -53.57(15)
C1 C2 C3 C10 94.59(13)
C1 C2 C3 C4 -80.47(12)
C1 C2 C3 C7 33.59(12)
C4 C5 C6 C7 -55.31(12)
C6 C5 C4 C3 54.65(12)
C6 C7 C3 C10 121.49(13)
C6 C7 C3 C2 -118.29(11)
C6 C7 C3 C4 0.41(14)
C7 C8 C1 C9 -59.57(13)
C7 C8 C1 C2 54.64(12)
C7 C8 C1 C11 177.11(11)
C7 C10 C3 C2 -87.17(13)
C7 C10 C3 C4 87.30(14)
C3 C10 C7 C8 87.21(14)
C3 C10 C7 C6 -85.44(14)
C3 C2 C1 C8 -55.01(12)
C3 C2 C1 C9 59.78(12)
C3 C2 C1 C11 -176.57(11)
